data_2103063
loop_
_publ_author_name
'Wardell, Solange M. S. V.'
'de Souza, Marcus V. N.'
'Vasconcelos, Thatyana R. A.'
'Ferreira, Marcelle de L.'
'Wardell, James L.'
'Low, John N.'
'Glidewell, Christopher'

_publ_section_title
;
 Patterns of hydrogen bonding in mono- and di-substituted
 <i>N</i>-arylpyrazinecarboxamides
;
_journal_coeditor_code BM5049
_journal_issue 1
_journal_name_full 'Acta Crystallographica Section B'
_journal_page_first 84
_journal_page_last 100
_journal_paper_doi 10.1107/S0108768107051804
_journal_volume 64
_journal_year 2008
_chemical_formula_moiety 'C12 H11 N3 O2, H2 O'
_chemical_formula_sum 'C12 H13 N3 O3'
_chemical_formula_weight 247.25
_chemical_name_systematic
;
N-(3-methoxyphenyl)pyrazinecarboxamide
;
_space_group_IT_number 14
_symmetry_cell_setting monoclinic
_symmetry_space_group_name_Hall '-P 2ybc'
_symmetry_space_group_name_H-M 'P 1 21/c 1'
_atom_sites_solution_hydrogens geom
_atom_sites_solution_primary direct
_atom_sites_solution_secondary difmap
_cell_angle_alpha 90.00
_cell_angle_beta 99.394(2)
_cell_angle_gamma 90.00
_cell_formula_units_Z 4
_cell_length_a 6.9386(2)
_cell_length_b 8.5820(3)
_cell_length_c 19.0670(6)
_cell_measurement_reflns_used 2566
_cell_measurement_temperature 120(2)
_cell_measurement_theta_max 27.60
_cell_measurement_theta_min 2.98
_cell_volume 1120.16(6)
_computing_cell_refinement 'DENZO (Otwinowski & Minor, 1997) & COLLECT'
_computing_data_collection 'COLLECT (Hooft, 1999)'
_computing_data_reduction 'DENZO & COLLECT'
_computing_molecular_graphics 'PLATON (Spek, 2003)'
_computing_publication_material 'SHELXL-97 & PRPKAPPA (Ferguson, 1999)'
_computing_structure_refinement 'OSCAIL and SHELXL-97 (Sheldrick, 1997)'
_computing_structure_solution 'OSCAIL (McArdle, 2003) & SHELXS-97 (Sheldrick, 1997)'
_diffrn_ambient_temperature 120(2)
_diffrn_detector_area_resol_mean 9.091
_diffrn_measured_fraction_theta_full 0.997
_diffrn_measured_fraction_theta_max 0.988
_diffrn_measurement_device_type 'Bruker-Nonius KappaCCD'
_diffrn_measurement_method '\f & \w scans'
_diffrn_radiation_monochromator graphite
_diffrn_radiation_source 'Bruker-Nonius FR591 rotating anode'
_diffrn_radiation_type 'Mo K\a'
_diffrn_radiation_wavelength 0.71073
_diffrn_reflns_av_R_equivalents 0.0499
_diffrn_reflns_av_sigmaI/netI 0.0378
_diffrn_reflns_limit_h_max 9
_diffrn_reflns_limit_h_min -8
_diffrn_reflns_limit_k_max 11
_diffrn_reflns_limit_k_min -11
_diffrn_reflns_limit_l_max 24
_diffrn_reflns_limit_l_min -24
_diffrn_reflns_number 14126
_diffrn_reflns_theta_full 25.50
_diffrn_reflns_theta_max 27.60
_diffrn_reflns_theta_min 2.98
_diffrn_standards_decay_% 0
_diffrn_standards_number 0
_exptl_absorpt_coefficient_mu 0.108
_exptl_absorpt_correction_T_max 0.994
_exptl_absorpt_correction_T_min 0.961
_exptl_absorpt_correction_type multi-scan
_exptl_absorpt_process_details 'SADABS 2.10 (Sheldrick, 2003)'
_exptl_crystal_colour orange
_exptl_crystal_density_diffrn 1.466
_exptl_crystal_density_method 'not measured'
_exptl_crystal_description needle
_exptl_crystal_F_000 520
_exptl_crystal_size_max 0.48
_exptl_crystal_size_mid 0.08
_exptl_crystal_size_min 0.06
_refine_diff_density_max 0.281
_refine_diff_density_min -0.254
_refine_ls_extinction_method none
_refine_ls_goodness_of_fit_ref 1.053
_refine_ls_hydrogen_treatment constr
_refine_ls_matrix_type full
_refine_ls_number_parameters 164
_refine_ls_number_reflns 2566
_refine_ls_number_restraints 0
_refine_ls_restrained_S_all 1.053
_refine_ls_R_factor_all 0.0528
_refine_ls_R_factor_gt 0.0423
_refine_ls_shift/su_max 0.000
_refine_ls_shift/su_mean 0.000
_refine_ls_structure_factor_coef Fsqd
_refine_ls_weighting_details 'w=1/[\s^2^(Fo^2^)+(0.0440P)^2^+0.5866P] where P=(Fo^2^+2Fc^2^)/3'
_refine_ls_weighting_scheme calc
_refine_ls_wR_factor_gt 0.1016
_refine_ls_wR_factor_ref 0.1094
_reflns_number_gt 2132
_reflns_number_total 2566
_reflns_threshold_expression I>2\s(I)
_cod_data_source_file bm5049.cif
_cod_data_source_block XV
_cod_depositor_comments
;
The following automatic conversions were performed:
'_exptl_absorpt_correction_type' value 'Multi-scan' changed to
'multi-scan' according to
'/home/saulius/struct/CIF-dictionaries/cif_core.dic' dictionary named
'cif_core.dic' version 2.4.1 from 2010-06-29.

Automatic conversion script
Id: cif_fix_enum 1527 2010-12-29 10:47:43Z saulius 

The following automatic conversions were performed:

'_exptl_absorpt_correction_type' value 'Multi-scan' changed to
'multi-scan' according to
/home/saulius/struct/CIF-dictionaries/cif_core.dic dictionary named
'cif_core.dic' version 2.4.1 from 2010-06-29.

Automatic conversion script
Id: cif_fix_values 1715 2011-07-08 13:25:40Z adriana 
;
_cod_original_sg_symbol_H-M 'P 21/c'
_cod_database_code 2103063

loop_
_symmetry_equiv_pos_as_xyz
'x, y, z'
'x, -y+1/2, z+1/2'
'-x, -y, -z'
'-x, y-1/2, -z-1/2'

loop_
_atom_site_type_symbol
_atom_site_label
_atom_site_fract_x
_atom_site_fract_y
_atom_site_fract_z
_atom_site_U_iso_or_equiv
_atom_site_adp_type
_atom_site_calc_flag
_atom_site_refinement_flags
_atom_site_occupancy
N N1 0.30896(17) 0.39314(14) 0.64460(6) 0.0177(3) Uani d . 1
C C2 0.31046(19) 0.30844(16) 0.58592(7) 0.0162(3) Uani d . 1
C C7 0.2614(2) 0.38659(16) 0.51460(7) 0.0167(3) Uani d . 1
O O7 0.22766(15) 0.30662(12) 0.46033(5) 0.0221(3) Uani d . 1
N N17 0.25891(17) 0.54324(13) 0.51678(6) 0.0173(3) Uani d . 1
C C11 0.2134(2) 0.64761(16) 0.45887(7) 0.0164(3) Uani d . 1
C C12 0.1988(2) 0.60159(16) 0.38847(7) 0.0175(3) Uani d . 1
C C13 0.1508(2) 0.71141(16) 0.33437(7) 0.0175(3) Uani d . 1
O O13 0.13674(16) 0.65234(12) 0.26700(5) 0.0223(3) Uani d . 1
C C131 0.0901(2) 0.75928(18) 0.20898(7) 0.0241(3) Uani d . 1
C C14 0.1202(2) 0.86662(17) 0.35002(7) 0.0189(3) Uani d . 1
C C15 0.1375(2) 0.91068(17) 0.42109(7) 0.0199(3) Uani d . 1
C C16 0.1825(2) 0.80363(16) 0.47530(7) 0.0186(3) Uani d . 1
C C3 0.3538(2) 0.15038(16) 0.58865(7) 0.0186(3) Uani d . 1
N N4 0.39377(18) 0.07316(14) 0.65020(6) 0.0200(3) Uani d . 1
C C5 0.3889(2) 0.15723(17) 0.70895(7) 0.0199(3) Uani d . 1
C C6 0.3484(2) 0.31584(17) 0.70586(7) 0.0189(3) Uani d . 1
O O1 0.49037(16) 0.75125(12) 0.62675(5) 0.0251(3) Uani d . 1
H H17 0.2890 0.5859 0.5591 0.021 Uiso calc R 1
H H12 0.2213 0.4961 0.3771 0.021 Uiso calc R 1
H H13A 0.1917 0.8394 0.2121 0.036 Uiso calc R 1
H H13B -0.0361 0.8086 0.2113 0.036 Uiso calc R 1
H H13C 0.0828 0.7029 0.1639 0.036 Uiso calc R 1
H H14 0.0881 0.9411 0.3131 0.023 Uiso calc R 1
H H15 0.1178 1.0167 0.4325 0.024 Uiso calc R 1
H H16 0.1925 0.8356 0.5235 0.022 Uiso calc R 1
H H3 0.3550 0.0954 0.5455 0.022 Uiso calc R 1
H H5 0.4137 0.1072 0.7540 0.024 Uiso calc R 1
H H6 0.3488 0.3712 0.7490 0.023 Uiso calc R 1
H H1A 0.4705 0.8523 0.6361 0.038 Uiso d R 1
H H1B 0.5864 0.7507 0.6001 0.038 Uiso d R 1

loop_
_atom_site_aniso_label
_atom_site_aniso_U_11
_atom_site_aniso_U_22
_atom_site_aniso_U_33
_atom_site_aniso_U_12
_atom_site_aniso_U_13
_atom_site_aniso_U_23
N1 0.0192(6) 0.0163(6) 0.0176(6) -0.0006(4) 0.0027(5) -0.0006(4)
C2 0.0145(6) 0.0168(7) 0.0170(7) -0.0013(5) 0.0014(5) -0.0003(5)
C7 0.0170(7) 0.0160(7) 0.0171(7) -0.0004(5) 0.0031(5) -0.0005(5)
O7 0.0317(6) 0.0179(5) 0.0164(5) -0.0021(4) 0.0025(4) -0.0019(4)
N17 0.0229(6) 0.0150(6) 0.0133(6) -0.0006(5) 0.0009(4) -0.0011(4)
C11 0.0161(7) 0.0163(7) 0.0164(7) -0.0014(5) 0.0013(5) 0.0014(5)
C12 0.0199(7) 0.0149(7) 0.0175(7) 0.0002(5) 0.0020(5) -0.0008(5)
C13 0.0170(7) 0.0200(7) 0.0150(7) -0.0023(5) 0.0017(5) -0.0008(5)
O13 0.0339(6) 0.0186(5) 0.0138(5) -0.0007(4) 0.0018(4) 0.0004(4)
C131 0.0323(9) 0.0238(8) 0.0154(7) -0.0025(6) 0.0018(6) 0.0043(6)
C14 0.0187(7) 0.0182(7) 0.0195(7) -0.0006(5) 0.0023(5) 0.0034(5)
C15 0.0212(7) 0.0154(7) 0.0228(7) 0.0005(5) 0.0028(6) -0.0008(5)
C16 0.0204(7) 0.0191(7) 0.0162(7) -0.0001(5) 0.0027(5) -0.0019(5)
C3 0.0192(7) 0.0172(7) 0.0193(7) -0.0006(5) 0.0024(5) -0.0011(5)
N4 0.0215(6) 0.0167(6) 0.0213(6) 0.0006(5) 0.0023(5) 0.0012(5)
C5 0.0205(7) 0.0211(7) 0.0176(7) 0.0005(6) 0.0015(5) 0.0031(6)
C6 0.0207(7) 0.0198(7) 0.0161(7) -0.0015(5) 0.0029(5) -0.0022(5)
O1 0.0337(6) 0.0194(5) 0.0222(5) 0.0016(4) 0.0047(4) -0.0022(4)

loop_
_atom_type_symbol
_atom_type_description
_atom_type_scat_dispersion_real
_atom_type_scat_dispersion_imag
_atom_type_scat_source
C C 0.0033 0.0016 'International Tables Vol C Tables 4.2.6.8 and 6.1.1.4'
H H 0.0000 0.0000 'International Tables Vol C Tables 4.2.6.8 and 6.1.1.4'
N N 0.0061 0.0033 'International Tables Vol C Tables 4.2.6.8 and 6.1.1.4'
O O 0.0106 0.0060 'International Tables Vol C Tables 4.2.6.8 and 6.1.1.4'

loop_
_geom_angle_atom_site_label_1
_geom_angle_atom_site_label_2
_geom_angle_atom_site_label_3
_geom_angle
_geom_angle_publ_flag
C6 N1 C2 115.78(12) no
N1 C2 C3 122.11(13) no
N1 C2 C7 118.88(12) no
C3 C2 C7 119.01(12) no
O7 C7 N17 125.52(13) no
O7 C7 C2 119.65(12) no
N17 C7 C2 114.82(12) no
C7 N17 C11 127.60(12) no
C7 N17 H17 116.2 no
C11 N17 H17 116.2 no
C12 C11 C16 119.95(13) no
C12 C11 N17 123.10(13) no
C16 C11 N17 116.95(12) no
C11 C12 C13 119.57(13) no
C11 C12 H12 120.2 no
C13 C12 H12 120.2 no
O13 C13 C14 124.51(12) no
O13 C13 C12 114.51(12) no
C14 C13 C12 120.99(13) no
C13 O13 C131 117.36(11) no
O13 C131 H13A 109.5 no
O13 C131 H13B 109.5 no
H13A C131 H13B 109.5 no
O13 C131 H13C 109.5 no
H13A C131 H13C 109.5 no
H13B C131 H13C 109.5 no
C13 C14 C15 118.52(13) no
C13 C14 H14 120.7 no
C15 C14 H14 120.7 no
C16 C15 C14 121.39(13) no
C16 C15 H15 119.3 no
C14 C15 H15 119.3 no
C15 C16 C11 119.57(13) no
C15 C16 H16 120.2 no
C11 C16 H16 120.2 no
N4 C3 C2 121.99(13) no
N4 C3 H3 119.0 no
C2 C3 H3 119.0 no
C3 N4 C5 115.97(12) no
N4 C5 C6 121.71(13) no
N4 C5 H5 119.1 no
C6 C5 H5 119.1 no
N1 C6 C5 122.42(13) no
N1 C6 H6 118.8 no
C5 C6 H6 118.8 no
H1A O1 H1B 105.5 no

loop_
_geom_bond_atom_site_label_1
_geom_bond_atom_site_label_2
_geom_bond_distance
_geom_bond_publ_flag
N1 C6 1.3323(18) no
N1 C2 1.3357(17) no
C2 C3 1.3885(19) no
C2 C7 1.5046(18) no
C7 O7 1.2319(16) no
C7 N17 1.3452(18) no
N17 C11 1.4167(17) no
N17 H17 0.88 no
C11 C12 1.3870(19) no
C11 C16 1.3996(19) no
C12 C13 1.3968(19) no
C12 H12 0.95 no
C13 O13 1.3694(16) no
C13 C14 1.389(2) no
O13 C131 1.4331(16) no
C131 H13A 0.98 no
C131 H13B 0.98 no
C131 H13C 0.98 no
C14 C15 1.393(2) no
C14 H14 0.95 no
C15 C16 1.380(2) no
C15 H15 0.95 no
C16 H16 0.95 no
C3 N4 1.3369(18) no
C3 H3 0.95 no
N4 C5 1.3375(18) no
C5 C6 1.389(2) no
C5 H5 0.95 no
C6 H6 0.95 no
O1 H1A 0.9005 no
O1 H1B 0.9022 no

loop_
_geom_hbond_atom_site_label_D
_geom_hbond_atom_site_label_H
_geom_hbond_atom_site_label_A
_geom_hbond_site_symmetry_A
_geom_hbond_distance_DH
_geom_hbond_distance_HA
_geom_hbond_distance_DA
_geom_hbond_angle_DHA
_geom_hbond_publ_flag
N17 H17 N1 . 0.88 2.31 2.7283(16) 109 no
N17 H17 O1 . 0.88 2.25 3.0105(15) 145 no
O1 H1A N4 1_565 0.90 2.00 2.8947(16) 173 no
O1 H1B O7 3_666 0.90 1.93 2.8092(15) 165 no

loop_
_geom_torsion_atom_site_label_1
_geom_torsion_atom_site_label_2
_geom_torsion_atom_site_label_3
_geom_torsion_atom_site_label_4
_geom_torsion
_geom_torsion_publ_flag
C6 N1 C2 C3 -1.11(19) no
C6 N1 C2 C7 178.20(12) no
N1 C2 C7 O7 -166.99(13) no
C3 C2 C7 O7 12.3(2) no
N1 C2 C7 N17 13.01(18) no
C3 C2 C7 N17 -167.66(13) no
O7 C7 N17 C11 1.6(2) no
C2 C7 N17 C11 -178.37(12) no
C7 N17 C11 C12 -12.4(2) no
C7 N17 C11 C16 167.58(14) no
C16 C11 C12 C13 -0.8(2) no
N17 C11 C12 C13 179.14(12) no
C11 C12 C13 O13 -178.79(12) no
C11 C12 C13 C14 0.9(2) no
C14 C13 O13 C131 1.0(2) no
C12 C13 O13 C131 -179.28(12) no
O13 C13 C14 C15 179.39(13) no
C12 C13 C14 C15 -0.3(2) no
C13 C14 C15 C16 -0.5(2) no
C14 C15 C16 C11 0.6(2) no
C12 C11 C16 C15 0.0(2) no
N17 C11 C16 C15 -179.90(12) no
N1 C2 C3 N4 1.0(2) no
C7 C2 C3 N4 -178.31(12) no
C2 C3 N4 C5 0.2(2) no
C3 N4 C5 C6 -1.2(2) no
C2 N1 C6 C5 0.1(2) no
N4 C5 C6 N1 1.1(2) no

loop_
_cod_related_entry_id
_cod_related_entry_database
_cod_related_entry_code
1 ChemSpider 21120681
